data_4115885
loop_
_publ_author_name
'F. Albert Cotton'
'Elizabeth A. Hillard'
'Carlos A. Murillo'
'Hong-Cai Zhou'

_publ_section_title
;
 After 155 Years, A Crystalline Chromium Carboxylate with a Supershort
 Cr-Cr Bond
;
_journal_name_full 'Journal of the American Chemical Society'
_journal_page_first 416
_journal_page_last 417
_journal_paper_doi 10.1021/ja993755i
_journal_volume 122
_journal_year 2000
_chemical_compound_source synthesized
_chemical_formula_moiety 'Cr2 (C2 H3 O2)4 (C2 H3 N)2,2(C2 H3 N)'
_chemical_formula_structural 'Cr2 (O2CCH3)4 (CH3CN)2,2(CH3CN)'
_chemical_formula_sum 'C16 H24 Cr2 N4 O8'
_chemical_formula_weight 504.39
_chemical_name_systematic
;
 Tetrakisacetatodiacetonitriledichromium(II)
;
_space_group_IT_number 14
_symmetry_cell_setting monoclinic
_symmetry_space_group_name_Hall '-P 2yn'
_symmetry_space_group_name_H-M 'P 1 21/n 1'
_atom_sites_solution_hydrogens geom
_atom_sites_solution_primary direct
_atom_sites_solution_secondary difmap
_audit_creation_method SHELXL
_cell_angle_alpha 90.00
_cell_angle_beta 101.978(4)
_cell_angle_gamma 90.00
_cell_formula_units_Z 2
_cell_length_a 10.701(2)
_cell_length_b 10.206(2)
_cell_length_c 10.912(2)
_cell_measurement_reflns_used 4632
_cell_measurement_temperature 213(2)
_cell_measurement_theta_max 28.32
_cell_measurement_theta_min 2.43
_cell_volume 1165.8(4)
_computing_cell_refinement Saint
_computing_data_collection SMART
_computing_data_reduction Saint
_computing_molecular_graphics 'SHELXTL V.5 (Siemens, 1994)'
_computing_publication_material CIFTAB
_computing_structure_refinement 'SHELXL-93 (Sheldrick, 1993)'
_computing_structure_solution 'SHELXTL V.5 (Siemens, 1994)'
_diffrn_ambient_temperature 213(2)
_diffrn_measurement_device 'Bruker SMART area detector'
_diffrn_measurement_method 'Ellipsoid-mask fitting'
_diffrn_radiation_monochromator graphite
_diffrn_radiation_source 'fine-focus sealed tube'
_diffrn_radiation_type MoK\a
_diffrn_radiation_wavelength 0.71073
_diffrn_reflns_av_R_equivalents 0.0464
_diffrn_reflns_av_sigmaI/netI 0.0387
_diffrn_reflns_limit_h_max 14
_diffrn_reflns_limit_h_min -10
_diffrn_reflns_limit_k_max 13
_diffrn_reflns_limit_k_min -13
_diffrn_reflns_limit_l_max 14
_diffrn_reflns_limit_l_min -14
_diffrn_reflns_number 7053
_diffrn_reflns_theta_max 28.47
_diffrn_reflns_theta_min 2.43
_diffrn_standards_decay_% none
_diffrn_standards_interval_count none
_diffrn_standards_interval_time none
_diffrn_standards_number 'none (area detector data)'
_exptl_absorpt_coefficient_mu 0.977
_exptl_absorpt_correction_T_max 0.69
_exptl_absorpt_correction_T_min 0.43
_exptl_absorpt_correction_type muti-scan
_exptl_crystal_colour red
_exptl_crystal_density_diffrn 1.437
_exptl_crystal_density_meas ?
_exptl_crystal_density_method none
_exptl_crystal_description prism
_exptl_crystal_F_000 520
_exptl_crystal_size_max 0.36
_exptl_crystal_size_mid 0.28
_exptl_crystal_size_min 0.26
_refine_diff_density_max 1.071
_refine_diff_density_min -0.545
_refine_diff_density_rms 0.091
_refine_ls_extinction_method none
_refine_ls_goodness_of_fit_all 1.096
_refine_ls_goodness_of_fit_obs 1.117
_refine_ls_hydrogen_treatment ref
_refine_ls_matrix_type full
_refine_ls_number_parameters 143
_refine_ls_number_reflns 2708
_refine_ls_number_restraints 0
_refine_ls_restrained_S_all 1.140
_refine_ls_restrained_S_obs 1.117
_refine_ls_R_factor_all 0.0695
_refine_ls_R_factor_obs 0.0527
_refine_ls_shift/esd_max 0.008
_refine_ls_shift/esd_mean 0.000
_refine_ls_structure_factor_coef Fsqd
_refine_ls_weighting_details 'w=1/[\s^2^(Fo^2^)+(0.0759P)^2^+1.5885P] where P=(Fo^2^+2Fc^2^)/3'
_refine_ls_weighting_scheme calc
_refine_ls_wR_factor_all 0.1688
_refine_ls_wR_factor_obs 0.1458
_reflns_number_observed 2123
_reflns_number_total 2710
_reflns_observed_criterion >2sigma(I)
_cod_data_source_file ja993755i_1.cif
_cod_data_source_block xl_compound_3
_cod_depositor_comments
;
The following automatic conversions were performed:

'_exptl_crystal_density_meas' value 'none' was changed to '?' - the
value is perceived as not measured.

Automatic conversion script
Id: cif_fix_values 3008 2015-01-20 13:52:24Z robertas 

The following automatic conversions were performed:

'_refine_ls_weighting_scheme' value 'calc
w=1/[\s^2^(Fo^2^)+(0.0759P)^2^+1.5885P] where P=(Fo^2^+2Fc^2^)/3' was
changed to 'calc'. New tag '_refine_ls_weighting_details' was
created. The value of the new tag was set to
'w=1/[\s^2^(Fo^2^)+(0.0759P)^2^+1.5885P] where P=(Fo^2^+2Fc^2^)/3'.

Automatic conversion script
Id: cif_fix_values 3143 2015-03-26 13:38:13Z robertas 
;
_cod_database_code 4115885

loop_
_symmetry_equiv_pos_as_xyz
'x, y, z'
'-x+1/2, y+1/2, -z+1/2'
'-x, -y, -z'
'x-1/2, -y-1/2, z-1/2'

loop_
_atom_site_aniso_label
_atom_site_aniso_U_11
_atom_site_aniso_U_22
_atom_site_aniso_U_33
_atom_site_aniso_U_23
_atom_site_aniso_U_13
_atom_site_aniso_U_12
Cr1 0.0333(3) 0.0214(3) 0.0373(3) 0.0001(2) 0.0095(2) -0.0001(2)
O11 0.0468(14) 0.0303(12) 0.0373(13) -0.0004(10) 0.0108(11) -0.0008(10)
O12 0.0474(14) 0.0273(12) 0.0406(13) 0.0045(10) 0.0122(11) -0.0014(10)
O21 0.0389(13) 0.0290(12) 0.0484(14) -0.0024(10) 0.0107(11) 0.0043(10)
O22 0.0352(12) 0.0306(13) 0.0525(15) -0.0003(11) 0.0099(11) -0.0021(10)
N1S 0.125(5) 0.087(4) 0.157(6) 0.040(4) 0.076(5) 0.037(4)
N31 0.054(2) 0.032(2) 0.052(2) -0.0010(15) 0.0057(15) -0.0026(15)
C1S 0.074(3) 0.064(3) 0.074(3) 0.010(3) 0.021(3) -0.007(3)
C2S 0.054(3) 0.064(3) 0.068(3) 0.004(2) 0.017(2) -0.003(2)
C11 0.038(2) 0.037(2) 0.041(2) 0.0068(15) 0.0135(15) -0.0001(14)
C12 0.072(3) 0.058(3) 0.043(2) 0.012(2) 0.014(2) -0.005(2)
C21 0.035(2) 0.035(2) 0.041(2) 0.0017(14) 0.0142(14) 0.0038(14)
C22 0.038(2) 0.058(3) 0.073(3) -0.003(2) 0.016(2) 0.010(2)
C31 0.043(2) 0.031(2) 0.044(2) -0.0013(15) 0.002(2) 0.0001(15)
C32 0.055(2) 0.027(2) 0.065(3) 0.001(2) -0.005(2) 0.002(2)

loop_
_atom_site_label
_atom_site_type_symbol
_atom_site_fract_x
_atom_site_fract_y
_atom_site_fract_z
_atom_site_U_iso_or_equiv
_atom_site_thermal_displace_type
_atom_site_occupancy
_atom_site_calc_flag
_atom_site_refinement_flags
Cr1 Cr 0.03628(5) 0.10625(5) 0.03832(5) 0.0304(2) Uani 1 d .
O11 O -0.0425(2) -0.0393(2) -0.2132(2) 0.0378(6) Uani 1 d .
O12 O 0.0252(2) 0.1579(2) -0.1413(2) 0.0380(6) Uani 1 d .
O21 O 0.1488(2) -0.1555(2) -0.0206(2) 0.0385(6) Uani 1 d .
O22 O 0.2166(2) 0.0419(2) 0.0512(3) 0.0393(6) Uani 1 d .
N1S N 0.1755(7) 0.4776(7) -0.1911(7) 0.116(2) Uani 1 d .
N31 N 0.1067(3) 0.3141(3) 0.1084(3) 0.0465(8) Uani 1 d .
C1S C 0.2365(6) 0.3821(6) -0.1873(6) 0.0697(14) Uani 1 d .
C2S C 0.3143(5) 0.2617(5) -0.1817(5) 0.0615(12) Uani 1 d .
H2SC H 0.3023(39) 0.2084(25) -0.1114(30) 0.130(28) Uiso 1 calc R
H2SB H 0.4037(7) 0.2851(6) -0.1711(49) 0.140(30) Uiso 1 calc R
H2SA H 0.2878(34) 0.2126(26) -0.2588(21) 0.146(33) Uiso 1 calc R
C11 C -0.0143(3) 0.0785(4) -0.2290(3) 0.0376(8) Uani 1 d .
C12 C -0.0277(5) 0.1268(5) -0.3610(4) 0.0575(11) Uani 1 d .
H12A H -0.0539(34) 0.2180(11) -0.3656(8) 0.086 Uiso 1 calc R
H12B H -0.0915(25) 0.0749(23) -0.4164(6) 0.086 Uiso 1 calc R
H12C H 0.0537(10) 0.1187(34) -0.3864(13) 0.086 Uiso 1 calc R
C21 C 0.2366(3) -0.0753(4) 0.0231(3) 0.0360(7) Uani 1 d .
C22 C 0.3718(4) -0.1222(5) 0.0430(5) 0.0554(11) Uani 1 d .
H22A H 0.4261(6) -0.0659(21) 0.1032(25) 0.083 Uiso 1 calc R
H22B H 0.4000(12) -0.1199(33) -0.0359(8) 0.083 Uiso 1 calc R
H22C H 0.3769(7) -0.2114(13) 0.0745(31) 0.083 Uiso 1 calc R
C31 C 0.1222(4) 0.4233(4) 0.1215(4) 0.0404(8) Uani 1 d .
C32 C 0.1441(4) 0.5631(4) 0.1370(4) 0.0516(10) Uani 1 d .
H32A H 0.1656(32) 0.5990(7) 0.0617(13) 0.077 Uiso 1 calc R
H32B H 0.2141(21) 0.5787(4) 0.2077(20) 0.077 Uiso 1 calc R
H32C H 0.0674(11) 0.6052(6) 0.1520(32) 0.077 Uiso 1 calc R

loop_
_atom_type_symbol
_atom_type_description
_atom_type_scat_dispersion_real
_atom_type_scat_dispersion_imag
_atom_type_scat_source
C C 0.0033 0.0016 'International Tables Vol C Tables 4.2.6.8 and 6.1.1.4'
H H 0.0000 0.0000 'International Tables Vol C Tables 4.2.6.8 and 6.1.1.4'
N N 0.0061 0.0033 'International Tables Vol C Tables 4.2.6.8 and 6.1.1.4'
O O 0.0106 0.0060 'International Tables Vol C Tables 4.2.6.8 and 6.1.1.4'
Cr Cr 0.3209 0.6236 'International Tables Vol C Tables 4.2.6.8 and 6.1.1.4'

loop_
_geom_angle_atom_site_label_1
_geom_angle_atom_site_label_2
_geom_angle_atom_site_label_3
_geom_angle
_geom_angle_site_symmetry_1
_geom_angle_site_symmetry_3
O12 Cr1 O21 89.01(11) . 3
O12 Cr1 O11 175.17(10) . 3
O21 Cr1 O11 90.81(11) 3 3
O12 Cr1 O22 90.88(11) . .
O21 Cr1 O22 175.26(10) 3 .
O11 Cr1 O22 88.90(11) 3 .
O12 Cr1 N31 91.78(11) . .
O21 Cr1 N31 92.79(11) 3 .
O11 Cr1 N31 93.05(11) 3 .
O22 Cr1 N31 91.96(11) . .
O12 Cr1 Cr1 87.00(8) . 3
O21 Cr1 Cr1 87.22(8) 3 3
O11 Cr1 Cr1 88.17(8) 3 3
O22 Cr1 Cr1 88.04(8) . 3
N31 Cr1 Cr1 178.78(9) . 3
C11 O11 Cr1 119.5(2) . 3
C11 O12 Cr1 121.0(2) . .
C21 O21 Cr1 121.0(2) . 3
C21 O22 Cr1 119.9(2) . .
C31 N31 Cr1 165.6(3) . .
N1S C1S C2S 179.6(6) . .
C1S C2S H2SC 109.5(3) . .
C1S C2S H2SB 109.5(3) . .
H2SC C2S H2SB 109.5 . .
C1S C2S H2SA 109.5(3) . .
H2SC C2S H2SA 109.5 . .
H2SB C2S H2SA 109.5 . .
O12 C11 O11 124.2(3) . .
O12 C11 C12 118.0(3) . .
O11 C11 C12 117.8(4) . .
C11 C12 H12A 109.5(2) . .
C11 C12 H12B 109.5(2) . .
H12A C12 H12B 109.5 . .
C11 C12 H12C 109.5(2) . .
H12A C12 H12C 109.5 . .
H12B C12 H12C 109.5 . .
O21 C21 O22 123.7(3) . .
O21 C21 C22 117.9(3) . .
O22 C21 C22 118.4(4) . .
C21 C22 H22A 109.5(2) . .
C21 C22 H22B 109.5(2) . .
H22A C22 H22B 109.5 . .
C21 C22 H22C 109.5(2) . .
H22A C22 H22C 109.5 . .
H22B C22 H22C 109.5 . .
N31 C31 C32 178.9(5) . .
C31 C32 H32A 109.5(3) . .
C31 C32 H32B 109.5(2) . .
H32A C32 H32B 109.5 . .
C31 C32 H32C 109.5(2) . .
H32A C32 H32C 109.5 . .
H32B C32 H32C 109.5 . .

loop_
_geom_bond_atom_site_label_1
_geom_bond_atom_site_label_2
_geom_bond_distance
_geom_bond_site_symmetry_2
Cr1 O12 2.010(3) .
Cr1 O21 2.013(3) 3
Cr1 O11 2.015(2) 3
Cr1 O22 2.015(3) .
Cr1 N31 2.326(3) .
Cr1 Cr1 2.3950(11) 3
O11 C11 1.260(4) .
O11 Cr1 2.015(2) 3
O12 C11 1.258(5) .
O21 C21 1.263(5) .
O21 Cr1 2.013(3) 3
O22 C21 1.264(4) .
N1S C1S 1.168(8) .
N31 C31 1.132(5) .
C1S C2S 1.478(8) .
C2S H2SC 0.97 .
C2S H2SB 0.97 .
C2S H2SA 0.97 .
C11 C12 1.501(5) .
C12 H12A 0.97 .
C12 H12B 0.97 .
C12 H12C 0.97 .
C21 C22 1.496(5) .
C22 H22A 0.97 .
C22 H22B 0.97 .
C22 H22C 0.97 .
C31 C32 1.450(5) .
C32 H32A 0.97 .
C32 H32B 0.97 .
C32 H32C 0.97 .
